data_4036674
loop_
_publ_author_name
'M\'as-Montoya, Miriam'
'Usea, Laura'
'Espinosa Ferao, Arturo'
'Montenegro, Mar\'ia F'
'Ram\'irez de Arellano, Carmen'
'T\'arraga, Alberto'
'Rodr\'iguez-L\'opez, Jos\'e N'
'Curiel, David'

_publ_section_title
;
 Single Heteroatom Fine-Tuning of the Emissive Properties in Organoboron
 Complexes with 7-(Azaheteroaryl)indole Systems.
;
_journal_issue 8
_journal_name_full 'The Journal of organic chemistry'
_journal_page_first 3296
_journal_page_last 3302
_journal_paper_doi 10.1021/acs.joc.6b00265
_journal_volume 81
_journal_year 2016
_chemical_formula_sum 'C27 H19 B N2 O'
_chemical_formula_weight 398.25
_chemical_name_common DCC_LU40
_space_group_crystal_system triclinic
_space_group_IT_number 2
_space_group_name_Hall '-P 1'
_space_group_name_H-M_alt 'P -1'
_atom_sites_solution_hydrogens geom
_atom_sites_solution_primary direct
_atom_sites_solution_secondary difmap
_audit_creation_method SHELXL-2014/7
_cell_angle_alpha 74.5955(19)
_cell_angle_beta 84.469(2)
_cell_angle_gamma 89.0236(13)
_cell_formula_units_Z 4
_cell_length_a 10.4924(4)
_cell_length_b 10.6628(4)
_cell_length_c 18.4160(4)
_cell_measurement_reflns_used 4993
_cell_measurement_temperature 120(2)
_cell_measurement_theta_max 30.034
_cell_measurement_theta_min 0.998
_cell_volume 1977.01(12)
_computing_cell_refinement 'HKL Scalepack (Otwinowski & Minor 1997)'
_computing_data_collection 'Collect (Bruker AXS BV, 1997-2004)'
_computing_data_reduction 'HKL Scalepack (Otwinowski & Minor 1997)'
_computing_publication_material 'SHELXL-2014/7 (Sheldrick, 2014)'
_computing_structure_refinement 'SHELXL-2014/7 (Sheldrick, 2014)'
_computing_structure_solution 'SHELXS-97 (Sheldrick, 1990)'
_diffrn_ambient_temperature 120(2)
_diffrn_detector_area_resol_mean 9
_diffrn_measured_fraction_theta_full 0.987
_diffrn_measured_fraction_theta_max 0.976
_diffrn_measurement_device_type Bruker-Nonius-KappaCCD
_diffrn_measurement_method CCD
_diffrn_radiation_type MoK\a
_diffrn_radiation_wavelength 0.71073
_diffrn_reflns_av_R_equivalents 0.0371
_diffrn_reflns_av_unetI/netI 0.0846
_diffrn_reflns_Laue_measured_fraction_full 0.987
_diffrn_reflns_Laue_measured_fraction_max 0.976
_diffrn_reflns_limit_h_max 11
_diffrn_reflns_limit_h_min -13
_diffrn_reflns_limit_k_max 13
_diffrn_reflns_limit_k_min -10
_diffrn_reflns_limit_l_max 23
_diffrn_reflns_limit_l_min -20
_diffrn_reflns_number 11869
_diffrn_reflns_point_group_measured_fraction_full 0.987
_diffrn_reflns_point_group_measured_fraction_max 0.976
_diffrn_reflns_theta_full 25.000
_diffrn_reflns_theta_max 27.103
_diffrn_reflns_theta_min 1.152
_exptl_absorpt_coefficient_mu 0.081
_exptl_absorpt_correction_type none
_exptl_crystal_colour 'yellow-green dichroic'
_exptl_crystal_density_diffrn 1.338
_exptl_crystal_density_method 'not measured'
_exptl_crystal_description tablet
_exptl_crystal_F_000 832
_exptl_crystal_size_max 0.24
_exptl_crystal_size_mid 0.12
_exptl_crystal_size_min 0.10
_refine_diff_density_max 0.433
_refine_diff_density_min -0.315
_refine_diff_density_rms 0.056
_refine_ls_extinction_method none
_refine_ls_goodness_of_fit_ref 0.973
_refine_ls_hydrogen_treatment constr
_refine_ls_matrix_type full
_refine_ls_number_parameters 559
_refine_ls_number_reflns 8520
_refine_ls_number_restraints 7
_refine_ls_restrained_S_all 0.973
_refine_ls_R_factor_all 0.1020
_refine_ls_R_factor_gt 0.0547
_refine_ls_shift/su_max 0.001
_refine_ls_shift/su_mean 0.000
_refine_ls_structure_factor_coef Fsqd
_refine_ls_weighting_details 'w=1/[\s^2^(Fo^2^)+(0.0697P)^2^] where P=(Fo^2^+2Fc^2^)/3'
_refine_ls_weighting_scheme calc
_refine_ls_wR_factor_gt 0.1209
_refine_ls_wR_factor_ref 0.1396
_reflns_Friedel_coverage 0.000
_reflns_number_gt 5186
_reflns_number_total 8520
_reflns_threshold_expression 'I > 2\s(I)'
_cod_data_source_file jo6b00265_si_002.cif
_cod_data_source_block dccLU40
_cod_database_code 4036674
_shelx_shelxl_version_number 2014/7
_shelx_space_group_comment
; 
The symmetry employed for this shelxl refinement is uniquely defined 
by the following loop, which should always be used as a source of 
symmetry information in preference to the above space-group names. 
They are only intended as comments. 
;

loop_
_space_group_symop_operation_xyz
'x, y, z'
'-x, -y, -z'

loop_
_atom_site_label
_atom_site_type_symbol
_atom_site_fract_x
_atom_site_fract_y
_atom_site_fract_z
_atom_site_U_iso_or_equiv
_atom_site_adp_type
_atom_site_occupancy
_atom_site_site_symmetry_order
_atom_site_calc_flag
_atom_site_refinement_flags_posn
_atom_site_refinement_flags_adp
O1A O -0.03102(12) 0.25594(13) 1.01304(7) 0.0260(3) Uani 1 1 d . .
N3A N 0.17225(15) 0.29552(15) 0.96525(8) 0.0219(4) Uani 1 1 d . .
N11A N 0.27067(15) 0.20690(16) 0.86070(8) 0.0238(4) Uani 1 1 d . .
C2A C 0.06371(18) 0.23739(19) 0.96217(10) 0.0228(4) Uani 1 1 d . .
C17A C 0.04714(19) 0.15683(19) 0.91301(10) 0.0241(4) Uani 1 1 d . .
C19A C 0.15631(19) 0.14607(19) 0.86523(10) 0.0233(4) Uani 1 1 d . .
C36A C 0.26774(19) 0.4837(2) 0.78399(10) 0.0267(5) Uani 1 1 d . .
H36A H 0.2239 0.4191 0.7688 0.032 Uiso 1 1 calc R U
C4A C 0.2288(2) 0.4239(2) 1.05763(10) 0.0279(5) Uani 1 1 d . .
H4A H 0.3163 0.4412 1.0394 0.033 Uiso 1 1 calc R U
C8A C 0.15009(19) 0.35518(19) 1.02510(10) 0.0233(4) Uani 1 1 d . .
C31A C 0.31929(18) 0.4496(2) 0.85369(10) 0.0243(4) Uani 1 1 d . .
C9A C 0.02425(18) 0.33045(19) 1.05352(10) 0.0234(4) Uani 1 1 d . .
C21A C 0.41926(19) 0.24797(19) 0.95781(10) 0.0235(4) Uani 1 1 d . .
C7A C -0.0342(2) 0.3722(2) 1.11318(10) 0.0277(5) Uani 1 1 d . .
H7A H -0.1218 0.3546 1.1310 0.033 Uiso 1 1 calc R U
C32A C 0.38297(19) 0.5498(2) 0.87264(11) 0.0281(5) Uani 1 1 d . .
H32A H 0.4184 0.5314 0.9199 0.034 Uiso 1 1 calc R U
C12A C 0.3486(2) 0.1696(2) 0.80519(10) 0.0278(5) Uani 1 1 d . .
H12A H 0.4346 0.1983 0.7898 0.033 Uiso 1 1 calc R U
C18A C 0.1604(2) 0.0672(2) 0.81402(10) 0.0264(5) Uani 1 1 d . .
C25A C 0.6460(2) 0.2398(2) 0.97681(12) 0.0341(5) Uani 1 1 d . .
H25A H 0.7303 0.2734 0.9605 0.041 Uiso 1 1 calc R U
C15A C -0.0580(2) 0.0049(2) 0.86169(11) 0.0312(5) Uani 1 1 d . .
H15A H -0.1322 -0.0442 0.8609 0.037 Uiso 1 1 calc R U
C16A C -0.0612(2) 0.0848(2) 0.91091(10) 0.0283(5) Uani 1 1 d . .
H16A H -0.1368 0.0898 0.9428 0.034 Uiso 1 1 calc R U
C13A C 0.2865(2) 0.0863(2) 0.77534(11) 0.0309(5) Uani 1 1 d . .
H13A H 0.3203 0.0483 0.7365 0.037 Uiso 1 1 calc R U
C6A C 0.0444(2) 0.4418(2) 1.14532(11) 0.0314(5) Uani 1 1 d . .
H6A H 0.0100 0.4737 1.1865 0.038 Uiso 1 1 calc R U
B1A B 0.3026(2) 0.3029(2) 0.90800(11) 0.0233(5) Uani 1 1 d . .
C14A C 0.0503(2) -0.0049(2) 0.81385(10) 0.0306(5) Uani 1 1 d . .
H14A H 0.0496 -0.0603 0.7812 0.037 Uiso 1 1 calc R U
C24A C 0.6246(2) 0.1380(2) 1.04125(11) 0.0343(5) Uani 1 1 d . .
H24A H 0.6936 0.1012 1.0694 0.041 Uiso 1 1 calc R U
C35A C 0.2782(2) 0.6083(2) 0.73622(11) 0.0323(5) Uani 1 1 d . .
H35A H 0.2410 0.6282 0.6895 0.039 Uiso 1 1 calc R U
C34A C 0.3432(2) 0.7043(2) 0.75671(11) 0.0329(5) Uani 1 1 d . .
H34A H 0.3512 0.7898 0.7239 0.039 Uiso 1 1 calc R U
C33A C 0.3959(2) 0.6748(2) 0.82479(11) 0.0311(5) Uani 1 1 d . .
H33A H 0.4410 0.7397 0.8390 0.037 Uiso 1 1 calc R U
C22A C 0.4020(2) 0.1449(2) 1.02326(10) 0.0296(5) Uani 1 1 d . .
H22A H 0.3181 0.1110 1.0402 0.035 Uiso 1 1 calc R U
C23A C 0.5016(2) 0.0903(2) 1.06420(11) 0.0347(5) Uani 1 1 d . .
H23A H 0.4857 0.0200 1.1082 0.042 Uiso 1 1 calc R U
C5A C 0.1723(2) 0.4658(2) 1.11849(11) 0.0311(5) Uani 1 1 d . .
H5A H 0.2231 0.5127 1.1426 0.037 Uiso 1 1 calc R U
C26A C 0.5450(2) 0.2927(2) 0.93611(11) 0.0302(5) Uani 1 1 d . .
H26A H 0.5619 0.3621 0.8917 0.036 Uiso 1 1 calc R U
O1 O -0.03695(13) 0.25534(14) 0.50661(7) 0.0275(3) Uani 1 1 d . .
N3 N 0.16877(15) 0.25114(16) 0.46371(8) 0.0236(4) Uani 1 1 d . .
N11 N 0.27523(15) 0.42970(16) 0.36096(8) 0.0246(4) Uani 1 1 d . .
C2 C 0.06139(18) 0.3174(2) 0.45827(10) 0.0233(4) Uani 1 1 d . .
C19 C 0.15961(19) 0.4895(2) 0.36018(10) 0.0242(4) Uani 1 1 d . .
C8 C 0.14153(19) 0.1346(2) 0.52066(10) 0.0246(5) Uani 1 1 d . .
C18 C 0.1638(2) 0.6097(2) 0.30380(10) 0.0273(5) Uani 1 1 d . .
C16 C -0.0631(2) 0.5165(2) 0.39764(11) 0.0290(5) Uani 1 1 d . .
H16 H -0.1402 0.4864 0.4284 0.035 Uiso 1 1 calc R U
C9 C 0.01307(19) 0.1376(2) 0.54647(10) 0.0254(5) Uani 1 1 d . .
C21 C 0.41406(19) 0.29648(19) 0.46578(10) 0.0257(5) Uani 1 1 d . .
C12 C 0.3550(2) 0.5107(2) 0.30357(10) 0.0287(5) Uani 1 1 d . .
H12 H 0.4419 0.4928 0.2905 0.034 Uiso 1 1 calc R U
C32 C 0.3937(2) 0.0742(2) 0.37680(11) 0.0314(5) Uani 1 1 d . .
H32 H 0.4315 0.0510 0.4233 0.038 Uiso 1 1 calc R U
C7 C -0.0511(2) 0.0396(2) 0.60060(10) 0.0301(5) Uani 1 1 d . .
H7 H -0.1393 0.0445 0.6167 0.036 Uiso 1 1 calc R U
C17 C 0.04762(19) 0.4421(2) 0.40646(10) 0.0258(5) Uani 1 1 d . .
C22 C 0.3863(2) 0.3352(2) 0.53275(11) 0.0301(5) Uani 1 1 d . .
H22 H 0.2998 0.3511 0.5480 0.036 Uiso 1 1 calc R U
C13 C 0.2915(2) 0.6196(2) 0.26850(10) 0.0296(5) Uani 1 1 d . .
H13 H 0.3261 0.6892 0.2280 0.036 Uiso 1 1 calc R U
C31 C 0.32623(19) 0.1916(2) 0.35775(11) 0.0273(5) Uani 1 1 d . .
C36 C 0.2770(2) 0.2214(2) 0.28724(11) 0.0320(5) Uani 1 1 d . .
H36 H 0.2319 0.3005 0.2716 0.038 Uiso 1 1 calc R U
C26 C 0.5410(2) 0.2739(2) 0.44673(11) 0.0307(5) Uani 1 1 d . .
H26 H 0.5634 0.2465 0.4022 0.037 Uiso 1 1 calc R U
C4 C 0.2154(2) 0.0284(2) 0.55207(10) 0.0291(5) Uani 1 1 d . .
H4 H 0.3042 0.0247 0.5369 0.035 Uiso 1 1 calc R U
C14 C 0.0523(2) 0.6822(2) 0.29640(11) 0.0311(5) Uani 1 1 d . .
H14 H 0.0519 0.7636 0.2595 0.037 Uiso 1 1 calc R U
C5 C 0.1526(2) -0.0717(2) 0.60658(10) 0.0311(5) Uani 1 1 d . .
H5 H 0.1998 -0.1465 0.6290 0.037 Uiso 1 1 calc R U
C25 C 0.6377(2) 0.2898(2) 0.49027(11) 0.0340(5) Uani 1 1 d . .
H25 H 0.7240 0.2735 0.4750 0.041 Uiso 1 1 calc R U
C15 C -0.0591(2) 0.6360(2) 0.34296(11) 0.0326(5) Uani 1 1 d . .
H15 H -0.1343 0.6873 0.3373 0.039 Uiso 1 1 calc R U
C6 C 0.0232(2) -0.0673(2) 0.62987(10) 0.0315(5) Uani 1 1 d . .
H6 H -0.0155 -0.1395 0.6669 0.038 Uiso 1 1 calc R U
C24 C 0.6090(2) 0.3289(2) 0.55524(11) 0.0347(5) Uani 1 1 d . .
H24 H 0.6749 0.3408 0.5848 0.042 Uiso 1 1 calc R U
B1 B 0.3036(2) 0.2906(2) 0.41119(12) 0.0245(5) Uani 1 1 d . .
C23 C 0.4806(2) 0.3509(2) 0.57713(11) 0.0351(5) Uani 1 1 d . .
H23 H 0.4585 0.3765 0.6223 0.042 Uiso 1 1 calc R U
C34 C 0.3548(3) 0.0244(3) 0.26183(13) 0.0472(7) Uani 1 1 d . U
H34 H 0.3625 -0.0328 0.2299 0.057 Uiso 1 1 calc R U
C33 C 0.4069(2) -0.0084(2) 0.33040(13) 0.0449(6) Uani 1 1 d . U
H33 H 0.4519 -0.0878 0.3455 0.054 Uiso 1 1 calc R U
C35 C 0.2910(2) 0.1416(3) 0.23987(12) 0.0414(6) Uani 1 1 d . .
H35 H 0.2572 0.1664 0.1921 0.050 Uiso 1 1 calc R U

loop_
_atom_site_aniso_label
_atom_site_aniso_U_11
_atom_site_aniso_U_22
_atom_site_aniso_U_33
_atom_site_aniso_U_23
_atom_site_aniso_U_13
_atom_site_aniso_U_12
O1A 0.0210(8) 0.0321(8) 0.0253(7) -0.0092(6) 0.0004(6) 0.0000(6)
N3A 0.0194(9) 0.0245(9) 0.0219(8) -0.0062(7) -0.0023(6) -0.0002(7)
N11A 0.0221(9) 0.0247(10) 0.0242(8) -0.0059(7) -0.0013(7) 0.0010(7)
C2A 0.0208(11) 0.0231(11) 0.0219(9) -0.0021(8) -0.0007(8) 0.0030(9)
C17A 0.0229(11) 0.0256(11) 0.0227(10) -0.0044(8) -0.0026(8) 0.0005(9)
C19A 0.0242(11) 0.0224(11) 0.0219(9) -0.0025(8) -0.0051(8) 0.0015(9)
C36A 0.0244(11) 0.0286(12) 0.0266(10) -0.0077(9) 0.0012(8) -0.0009(9)
C4A 0.0253(12) 0.0307(12) 0.0271(11) -0.0075(9) 0.0004(8) -0.0022(9)
C8A 0.0245(11) 0.0250(11) 0.0197(9) -0.0057(8) -0.0002(8) 0.0030(9)
C31A 0.0202(11) 0.0309(12) 0.0221(10) -0.0084(8) 0.0011(8) 0.0020(9)
C9A 0.0221(11) 0.0251(11) 0.0227(10) -0.0053(8) -0.0037(8) 0.0002(9)
C21A 0.0231(11) 0.0267(11) 0.0228(10) -0.0104(8) -0.0018(8) 0.0025(9)
C7A 0.0241(12) 0.0318(12) 0.0260(10) -0.0071(9) 0.0016(8) 0.0028(9)
C32A 0.0262(12) 0.0334(13) 0.0253(10) -0.0095(9) -0.0003(8) -0.0014(10)
C12A 0.0261(12) 0.0326(12) 0.0250(10) -0.0093(9) 0.0007(8) 0.0035(9)
C18A 0.0317(12) 0.0242(11) 0.0233(10) -0.0052(8) -0.0065(8) 0.0032(9)
C25A 0.0211(12) 0.0374(14) 0.0446(12) -0.0119(11) -0.0054(9) 0.0018(10)
C15A 0.0338(13) 0.0307(13) 0.0290(11) -0.0058(9) -0.0073(9) -0.0073(10)
C16A 0.0265(12) 0.0314(12) 0.0259(10) -0.0053(9) -0.0033(8) -0.0025(10)
C13A 0.0347(13) 0.0336(13) 0.0257(10) -0.0108(9) -0.0019(9) 0.0043(10)
C6A 0.0352(13) 0.0345(13) 0.0252(10) -0.0107(9) 0.0011(9) 0.0033(10)
B1A 0.0194(12) 0.0284(13) 0.0219(11) -0.0069(9) 0.0004(9) -0.0002(10)
C14A 0.0391(14) 0.0288(12) 0.0251(10) -0.0077(9) -0.0076(9) -0.0017(10)
C24A 0.0326(13) 0.0409(14) 0.0337(11) -0.0147(10) -0.0132(9) 0.0121(11)
C35A 0.0365(13) 0.0352(13) 0.0233(10) -0.0043(9) -0.0026(9) -0.0005(10)
C34A 0.0378(13) 0.0294(13) 0.0281(11) -0.0040(9) 0.0041(9) -0.0012(10)
C33A 0.0321(13) 0.0305(13) 0.0307(11) -0.0105(9) 0.0051(9) -0.0069(10)
C22A 0.0251(12) 0.0351(13) 0.0269(10) -0.0067(9) 0.0010(8) 0.0010(10)
C23A 0.0376(14) 0.0395(14) 0.0240(10) -0.0042(9) -0.0007(9) 0.0084(11)
C5A 0.0354(13) 0.0334(13) 0.0260(10) -0.0102(9) -0.0030(9) -0.0018(10)
C26A 0.0271(12) 0.0296(12) 0.0316(11) -0.0043(9) -0.0022(9) 0.0003(10)
O1 0.0212(8) 0.0316(8) 0.0285(7) -0.0064(6) -0.0003(6) -0.0011(6)
N3 0.0217(9) 0.0265(10) 0.0229(8) -0.0068(7) -0.0029(6) 0.0016(7)
N11 0.0213(9) 0.0292(10) 0.0240(8) -0.0080(7) -0.0034(7) -0.0003(8)
C2 0.0186(11) 0.0277(12) 0.0249(10) -0.0090(9) -0.0023(8) -0.0004(9)
C19 0.0242(11) 0.0261(12) 0.0237(10) -0.0082(8) -0.0040(8) 0.0004(9)
C8 0.0251(11) 0.0271(12) 0.0218(10) -0.0069(8) -0.0021(8) -0.0024(9)
C18 0.0325(13) 0.0263(12) 0.0235(10) -0.0066(9) -0.0054(8) 0.0009(10)
C16 0.0250(12) 0.0323(13) 0.0304(11) -0.0094(9) -0.0037(8) 0.0021(10)
C9 0.0239(11) 0.0296(12) 0.0239(10) -0.0088(9) -0.0038(8) 0.0026(9)
C21 0.0282(12) 0.0238(11) 0.0233(10) -0.0032(8) -0.0023(8) -0.0026(9)
C12 0.0262(12) 0.0333(13) 0.0264(10) -0.0085(9) 0.0006(8) -0.0030(10)
C32 0.0281(12) 0.0287(13) 0.0327(11) -0.0021(9) 0.0032(9) -0.0025(10)
C7 0.0258(12) 0.0398(14) 0.0242(10) -0.0083(9) 0.0010(8) -0.0071(10)
C17 0.0236(11) 0.0289(12) 0.0270(10) -0.0097(9) -0.0054(8) 0.0013(9)
C22 0.0257(12) 0.0327(13) 0.0329(11) -0.0109(9) -0.0022(9) 0.0038(10)
C13 0.0331(13) 0.0297(12) 0.0242(10) -0.0044(9) -0.0014(9) -0.0029(10)
C31 0.0204(11) 0.0293(12) 0.0301(11) -0.0063(9) 0.0038(8) -0.0056(9)
C36 0.0292(13) 0.0351(13) 0.0321(11) -0.0099(10) -0.0007(9) -0.0056(10)
C26 0.0265(12) 0.0405(14) 0.0247(10) -0.0086(9) -0.0010(8) -0.0007(10)
C4 0.0262(12) 0.0327(13) 0.0275(10) -0.0064(9) -0.0024(8) 0.0019(10)
C14 0.0377(13) 0.0256(12) 0.0290(11) -0.0036(9) -0.0096(9) 0.0036(10)
C5 0.0344(13) 0.0322(13) 0.0258(10) -0.0054(9) -0.0039(9) 0.0005(10)
C25 0.0233(12) 0.0381(14) 0.0384(12) -0.0065(10) -0.0032(9) 0.0003(10)
C15 0.0305(13) 0.0350(13) 0.0344(11) -0.0107(10) -0.0103(9) 0.0094(10)
C6 0.0359(13) 0.0356(13) 0.0216(10) -0.0057(9) 0.0005(9) -0.0082(11)
C24 0.0393(14) 0.0283(13) 0.0363(12) -0.0040(10) -0.0145(10) -0.0043(10)
B1 0.0197(12) 0.0255(13) 0.0258(11) -0.0030(10) -0.0001(9) -0.0002(10)
C23 0.0430(15) 0.0363(14) 0.0300(11) -0.0139(10) -0.0100(10) 0.0046(11)
C34 0.0594(18) 0.0456(16) 0.0367(13) -0.0193(12) 0.0218(12) -0.0136(14)
C33 0.0426(15) 0.0307(14) 0.0544(15) -0.0087(11) 0.0230(12) -0.0011(11)
C35 0.0453(15) 0.0510(17) 0.0290(11) -0.0141(11) 0.0030(10) -0.0143(13)

loop_
_atom_type_symbol
_atom_type_description
_atom_type_scat_dispersion_real
_atom_type_scat_dispersion_imag
_atom_type_scat_source
C C 0.0033 0.0016 'International Tables Vol C Tables 4.2.6.8 and 6.1.1.4'
H H 0.0000 0.0000 'International Tables Vol C Tables 4.2.6.8 and 6.1.1.4'
B B 0.0013 0.0007 'International Tables Vol C Tables 4.2.6.8 and 6.1.1.4'
N N 0.0061 0.0033 'International Tables Vol C Tables 4.2.6.8 and 6.1.1.4'
O O 0.0106 0.0060 'International Tables Vol C Tables 4.2.6.8 and 6.1.1.4'

loop_
_geom_angle_atom_site_label_1
_geom_angle_atom_site_label_2
_geom_angle_atom_site_label_3
_geom_angle
C2A O1A C9A 105.00(14)
C2A N3A C8A 105.99(15)
C2A N3A B1A 126.50(15)
C8A N3A B1A 127.43(15)
C19A N11A C12A 105.97(16)
C19A N11A B1A 125.69(16)
C12A N11A B1A 128.31(16)
N3A C2A O1A 113.47(16)
N3A C2A C17A 124.38(17)
O1A C2A C17A 122.08(17)
C16A C17A C19A 118.20(18)
C16A C17A C2A 127.34(18)
C19A C17A C2A 114.36(17)
N11A C19A C17A 126.28(17)
N11A C19A C18A 110.85(17)
C17A C19A C18A 122.88(18)
C35A C36A C31A 122.39(19)
C8A C4A C5A 116.16(19)
C9A C8A C4A 120.37(17)
C9A C8A N3A 106.83(16)
C4A C8A N3A 132.76(18)
C36A C31A C32A 115.89(18)
C36A C31A B1A 120.42(17)
C32A C31A B1A 123.68(17)
C8A C9A C7A 124.51(17)
C8A C9A O1A 108.67(15)
C7A C9A O1A 126.82(17)
C26A C21A C22A 115.53(19)
C26A C21A B1A 122.73(17)
C22A C21A B1A 121.58(18)
C9A C7A C6A 115.05(19)
C33A C32A C31A 122.37(19)
C13A C12A N11A 111.55(18)
C14A C18A C19A 117.47(18)
C14A C18A C13A 137.58(18)
C19A C18A C13A 104.95(17)
C24A C25A C26A 120.0(2)
C14A C15A C16A 122.13(19)
C17A C16A C15A 119.57(19)
C12A C13A C18A 106.66(17)
C5A C6A C7A 121.43(18)
N11A B1A C21A 110.26(17)
N11A B1A C31A 110.11(15)
C21A B1A C31A 116.29(17)
N11A B1A N3A 102.23(14)
C21A B1A N3A 108.37(14)
C31A B1A N3A 108.62(16)
C15A C14A C18A 119.73(19)
C23A C24A C25A 119.2(2)
C36A C35A C34A 119.91(19)
C33A C34A C35A 119.6(2)
C34A C33A C32A 119.78(19)
C23A C22A C21A 122.8(2)
C22A C23A C24A 119.9(2)
C6A C5A C4A 122.46(19)
C25A C26A C21A 122.45(19)
C2 O1 C9 105.49(15)
C2 N3 C8 106.32(16)
C2 N3 B1 127.01(17)
C8 N3 B1 126.54(17)
C19 N11 C12 105.88(17)
C19 N11 B1 125.34(16)
C12 N11 B1 128.45(17)
N3 C2 O1 113.30(17)
N3 C2 C17 124.27(18)
O1 C2 C17 122.43(18)
N11 C19 C17 126.61(19)
N11 C19 C18 111.09(17)
C17 C19 C18 122.3(2)
C4 C8 C9 119.82(18)
C4 C8 N3 133.13(18)
C9 C8 N3 107.05(17)
C14 C18 C19 117.63(19)
C14 C18 C13 137.70(19)
C19 C18 C13 104.67(18)
C17 C16 C15 119.10(19)
C7 C9 C8 124.8(2)
C7 C9 O1 127.36(18)
C8 C9 O1 107.84(16)
C26 C21 C22 116.31(18)
C26 C21 B1 122.33(17)
C22 C21 B1 121.18(18)
C13 C12 N11 110.86(18)
C33 C32 C31 122.4(2)
C9 C7 C6 114.63(19)
C16 C17 C19 118.90(19)
C16 C17 C2 127.04(18)
C19 C17 C2 114.06(18)
C23 C22 C21 122.2(2)
C12 C13 C18 107.49(18)
C36 C31 C32 115.56(19)
C36 C31 B1 119.83(19)
C32 C31 B1 124.61(17)
C35 C36 C31 122.9(2)
C21 C26 C25 122.50(19)
C5 C4 C8 116.31(19)
C18 C14 C15 120.3(2)
C4 C5 C6 122.5(2)
C24 C25 C26 120.4(2)
C14 C15 C16 121.8(2)
C7 C6 C5 121.86(19)
C25 C24 C23 118.73(19)
N11 B1 C21 110.90(16)
N11 B1 C31 109.19(15)
C21 B1 C31 116.81(18)
N11 B1 N3 102.43(16)
C21 B1 N3 108.32(15)
C31 B1 N3 108.17(15)
C22 C23 C24 119.79(19)
C33 C34 C35 119.5(2)
C32 C33 C34 119.9(2)
C36 C35 C34 119.8(2)

loop_
_geom_bond_atom_site_label_1
_geom_bond_atom_site_label_2
_geom_bond_distance
O1A C2A 1.348(2)
O1A C9A 1.392(2)
N3A C2A 1.319(2)
N3A C8A 1.411(2)
N3A B1A 1.634(3)
N11A C19A 1.359(2)
N11A C12A 1.384(2)
N11A B1A 1.569(3)
C2A C17A 1.427(3)
C17A C16A 1.392(3)
C17A C19A 1.398(3)
C19A C18A 1.418(3)
C36A C35A 1.384(3)
C36A C31A 1.397(3)
C4A C8A 1.388(3)
C4A C5A 1.392(3)
C8A C9A 1.376(3)
C31A C32A 1.406(3)
C31A B1A 1.620(3)
C9A C7A 1.379(3)
C21A C26A 1.396(3)
C21A C22A 1.398(3)
C21A B1A 1.609(3)
C7A C6A 1.390(3)
C32A C33A 1.390(3)
C12A C13A 1.366(3)
C18A C14A 1.399(3)
C18A C13A 1.432(3)
C25A C24A 1.382(3)
C25A C26A 1.382(3)
C15A C14A 1.389(3)
C15A C16A 1.396(3)
C6A C5A 1.387(3)
C24A C23A 1.380(3)
C35A C34A 1.391(3)
C34A C33A 1.377(3)
C22A C23A 1.377(3)
O1 C2 1.352(2)
O1 C9 1.397(2)
N3 C2 1.317(2)
N3 C8 1.410(2)
N3 B1 1.629(3)
N11 C19 1.360(3)
N11 C12 1.390(2)
N11 B1 1.566(3)
C2 C17 1.430(3)
C19 C17 1.400(3)
C19 C18 1.417(3)
C8 C4 1.387(3)
C8 C9 1.388(3)
C18 C14 1.389(3)
C18 C13 1.424(3)
C16 C17 1.394(3)
C16 C15 1.397(3)
C9 C7 1.371(3)
C21 C26 1.378(3)
C21 C22 1.405(3)
C21 B1 1.618(3)
C12 C13 1.367(3)
C32 C33 1.378(3)
C32 C31 1.405(3)
C7 C6 1.386(3)
C22 C23 1.382(3)
C31 C36 1.400(3)
C31 B1 1.624(3)
C36 C35 1.368(3)
C26 C25 1.391(3)
C4 C5 1.382(3)
C14 C15 1.395(3)
C5 C6 1.387(3)
C25 C24 1.374(3)
C24 C23 1.403(3)
C34 C33 1.381(3)
C34 C35 1.389(4)
